data_7152564
loop_
_publ_author_name
'Nakamura, Mitsunori'
'Tahara, Hiroyuki'
'Takahashi, Kohtaro'
'Nagata, Toshi'
'Uoyama, Hiroki'
'Kuzuhara, Daiki'
'Mori, Shigeki'
'Okujima, Tetsuo'
'Yamada, Hiroko'
'Uno, Hidemitsu'

_publ_section_title
;
 \p-Fused bis-BODIPY as a candidate for NIR dyes.
;
_journal_issue 34
_journal_name_full 'Organic &amp; biomolecular chemistry'
_journal_page_first 6840
_journal_page_last 6849
_journal_paper_doi 10.1039/c2ob25930c
_journal_volume 10
_journal_year 2012
_chemical_formula_moiety 'C32 H36 B2 F4 N4, 2(C10 H7 Cl)'
_chemical_formula_sum 'C52 H50 B2 Cl2 F4 N4'
_chemical_formula_weight 899.51
_space_group_IT_number 2
_symmetry_cell_setting triclinic
_symmetry_Int_Tables_number 2
_symmetry_space_group_name_Hall '-P 1'
_symmetry_space_group_name_H-M 'P -1'
_atom_sites_solution_hydrogens geom
_atom_sites_solution_primary direct
_atom_sites_solution_secondary difmap
_cell_angle_alpha 98.902(13)
_cell_angle_beta 93.514(13)
_cell_angle_gamma 104.888(14)
_cell_formula_units_Z 1
_cell_length_a 7.944(3)
_cell_length_b 10.964(4)
_cell_length_c 13.432(4)
_cell_measurement_reflns_used 1924
_cell_measurement_temperature 100
_cell_measurement_theta_max 30.44
_cell_measurement_theta_min 1.95
_cell_volume 1110.7(7)
_computing_cell_refinement CrystalClear
_computing_data_collection 'CrystalClear (Rigaku Inc., 2008)'
_computing_data_reduction CrystalClear
_computing_molecular_graphics 'CrystalStructure 4.0'
_computing_publication_material 'CrystalStructure 4.0 (Rigaku, 2010)'
_computing_structure_refinement 'SHELXL97 (Sheldrick, 2008)'
_computing_structure_solution SIR97
_diffrn_ambient_temperature 100
_diffrn_detector_area_resol_mean 7.111
_diffrn_measured_fraction_theta_full 0.983
_diffrn_measured_fraction_theta_max 0.983
_diffrn_measurement_device_type 'Rigaku Saturn724'
_diffrn_measurement_method \w
_diffrn_radiation_type 'Mo K\a'
_diffrn_radiation_wavelength 0.71075
_diffrn_reflns_av_R_equivalents 0.0530
_diffrn_reflns_av_sigmaI/netI 0.1016
_diffrn_reflns_limit_h_max 10
_diffrn_reflns_limit_h_min -8
_diffrn_reflns_limit_k_max 14
_diffrn_reflns_limit_k_min -14
_diffrn_reflns_limit_l_max 17
_diffrn_reflns_limit_l_min -17
_diffrn_reflns_number 12159
_diffrn_reflns_theta_full 27.50
_diffrn_reflns_theta_max 27.50
_exptl_absorpt_coefficient_mu 0.205
_exptl_absorpt_correction_T_max 0.996
_exptl_absorpt_correction_T_min 0.674
_exptl_absorpt_correction_type multi-scan
_exptl_absorpt_process_details 'REQAB (Rigaku, 1998)'
_exptl_crystal_colour violet
_exptl_crystal_density_diffrn 1.345
_exptl_crystal_density_method 'not measured'
_exptl_crystal_description prism
_exptl_crystal_F_000 470.00
_exptl_crystal_size_max 0.400
_exptl_crystal_size_mid 0.150
_exptl_crystal_size_min 0.020
_refine_diff_density_max 0.880
_refine_diff_density_min -0.750
_refine_ls_extinction_coef 0.042(10)
_refine_ls_extinction_method SHELXL
_refine_ls_goodness_of_fit_ref 1.233
_refine_ls_hydrogen_treatment constr
_refine_ls_number_parameters 293
_refine_ls_number_reflns 5020
_refine_ls_number_restraints 0
_refine_ls_restrained_S_all 1.233
_refine_ls_R_factor_all 0.1916
_refine_ls_R_factor_gt 0.1653
_refine_ls_shift/su_max 0.000
_refine_ls_shift/su_mean 0.000
_refine_ls_structure_factor_coef Fsqd
_refine_ls_weighting_details 'w = 1/[\s^2^(Fo^2^)+(0.0000P)^2^+17.4958P] where P=(Fo^2^+2Fc^2^)/3'
_refine_ls_weighting_scheme calc
_refine_ls_wR_factor_gt 0.3905
_refine_ls_wR_factor_ref 0.3974
_reflns_number_gt 3071
_reflns_number_total 5031
_reflns_threshold_expression F^2^>2.0\s(F^2^)
_cod_data_source_file c2ob25930c.txt
_cod_data_source_block tahara
_cod_database_code 7152564

loop_
_symmetry_equiv_pos_site_id
_symmetry_equiv_pos_as_xyz
1 +X,+Y,+Z
2 -X,-Y,-Z

loop_
_atom_site_label
_atom_site_type_symbol
_atom_site_fract_x
_atom_site_fract_y
_atom_site_fract_z
_atom_site_U_iso_or_equiv
_atom_site_adp_type
_atom_site_occupancy
_atom_site_symmetry_multiplicity
_atom_site_calc_flag
_atom_site_refinement_flags
Cl1 Cl 0.6912(5) 0.3191(5) 0.6392(3) 0.0838(14) Uani 1.0 2 d .
F1 F 0.4567(6) 0.1987(4) -0.0698(4) 0.0224(11) Uani 1.0 2 d .
F2 F 0.3168(6) 0.1194(4) 0.0609(4) 0.0239(11) Uani 1.0 2 d .
N1 N 0.5620(9) 0.3103(6) 0.1020(5) 0.0187(14) Uani 1.0 2 d .
N2 N 0.2746(8) 0.3163(6) 0.0179(5) 0.0176(13) Uani 1.0 2 d .
C1 C 0.7049(10) 0.2736(7) 0.1338(6) 0.0189(15) Uani 1.0 2 d .
C2 C 0.8211(11) 0.3752(8) 0.2008(6) 0.0218(16) Uani 1.0 2 d .
C3 C 0.7496(10) 0.4794(7) 0.2097(6) 0.0184(15) Uani 1.0 2 d .
C4 C 0.5868(10) 0.4385(7) 0.1483(6) 0.0187(15) Uani 1.0 2 d .
C5 C 0.4605(10) 0.5026(7) 0.1306(6) 0.0182(15) Uani 1.0 2 d .
C6 C 0.3089(10) 0.4444(7) 0.0685(6) 0.0186(15) Uani 1.0 2 d .
C7 C 0.1594(10) 0.4904(7) 0.0400(6) 0.0180(15) Uani 1.0 2 d .
C8 C 0.0371(10) 0.3844(7) -0.0262(6) 0.0175(15) Uani 1.0 2 d .
C9 C 0.1191(10) 0.2803(7) -0.0370(6) 0.0197(16) Uani 1.0 2 d .
C10 C 0.1231(10) 0.6072(7) 0.0670(6) 0.0174(15) Uani 1.0 2 d .
C11 C 0.7207(11) 0.1408(7) 0.0990(7) 0.0246(18) Uani 1.0 2 d .
C12 C 0.9981(11) 0.3718(8) 0.2495(6) 0.0250(17) Uani 1.0 2 d .
C13 C 0.9908(15) 0.3276(12) 0.3504(7) 0.046(3) Uani 1.0 2 d .
C14 C 0.8221(12) 0.6112(8) 0.2740(7) 0.0268(18) Uani 1.0 2 d .
C15 C 0.7986(17) 0.6181(10) 0.3836(7) 0.045(3) Uani 1.0 2 d .
C16 C 0.0441(11) 0.1488(7) -0.0988(7) 0.0238(17) Uani 1.0 2 d .
C17 C 0.5019(13) 0.1873(10) 0.6015(8) 0.042(3) Uani 1.0 2 d .
C18 C 0.4331(16) 0.1155(12) 0.6741(8) 0.051(4) Uani 1.0 2 d .
C19 C 0.2940(17) 0.0155(12) 0.6416(9) 0.051(3) Uani 1.0 2 d .
C20 C 0.2211(15) -0.0169(10) 0.5438(8) 0.042(3) Uani 1.0 2 d .
C21 C 0.2858(13) 0.0568(9) 0.4694(7) 0.033(2) Uani 1.0 2 d .
C22 C 0.2046(14) 0.0277(10) 0.3678(7) 0.037(3) Uani 1.0 2 d .
C23 C 0.2695(15) 0.0999(11) 0.2983(8) 0.044(3) Uani 1.0 2 d .
C24 C 0.4137(15) 0.2079(11) 0.3262(9) 0.046(3) Uani 1.0 2 d .
C25 C 0.4938(15) 0.2399(11) 0.4242(9) 0.045(3) Uani 1.0 2 d .
C26 C 0.4301(13) 0.1627(10) 0.4986(7) 0.036(3) Uani 1.0 2 d .
B1 B 0.4060(12) 0.2317(8) 0.0272(6) 0.0171(17) Uani 1.0 2 d .
H5 H 0.4803 0.5894 0.1626 0.0218 Uiso 1.0 2 calc R
H10 H 0.2031 0.6773 0.1107 0.0209 Uiso 1.0 2 calc R
H11A H 0.6282 0.0788 0.1242 0.0295 Uiso 1.0 2 calc R
H11B H 0.8355 0.1346 0.1253 0.0295 Uiso 1.0 2 calc R
H11C H 0.7087 0.1220 0.0248 0.0295 Uiso 1.0 2 calc R
H12A H 1.0465 0.3139 0.2026 0.0300 Uiso 1.0 2 calc R
H12B H 1.0796 0.4588 0.2588 0.0300 Uiso 1.0 2 calc R
H13A H 0.9352 0.3804 0.3961 0.0685 Uiso 1.0 2 calc R
H13B H 1.1099 0.3361 0.3801 0.0685 Uiso 1.0 2 calc R
H13C H 0.9225 0.2377 0.3408 0.0685 Uiso 1.0 2 calc R
H14A H 0.9488 0.6410 0.2671 0.0322 Uiso 1.0 2 calc R
H14B H 0.7646 0.6712 0.2470 0.0322 Uiso 1.0 2 calc R
H15A H 0.6745 0.5830 0.3914 0.0676 Uiso 1.0 2 calc R
H15B H 0.8379 0.7077 0.4181 0.0676 Uiso 1.0 2 calc R
H15C H 0.8678 0.5681 0.4135 0.0676 Uiso 1.0 2 calc R
H16A H 0.1296 0.1278 -0.1434 0.0286 Uiso 1.0 2 calc R
H16B H -0.0633 0.1467 -0.1398 0.0286 Uiso 1.0 2 calc R
H16C H 0.0170 0.0860 -0.0535 0.0286 Uiso 1.0 2 calc R
H18 H 0.4825 0.1366 0.7428 0.0614 Uiso 1.0 2 calc R
H19 H 0.2438 -0.0353 0.6890 0.0618 Uiso 1.0 2 calc R
H20 H 0.1244 -0.0906 0.5248 0.0505 Uiso 1.0 2 calc R
H22 H 0.1038 -0.0431 0.3485 0.0450 Uiso 1.0 2 calc R
H23 H 0.2168 0.0771 0.2303 0.0524 Uiso 1.0 2 calc R
H24 H 0.4562 0.2591 0.2774 0.0547 Uiso 1.0 2 calc R
H25 H 0.5914 0.3131 0.4427 0.0539 Uiso 1.0 2 calc R

loop_
_atom_site_aniso_label
_atom_site_aniso_U_11
_atom_site_aniso_U_22
_atom_site_aniso_U_33
_atom_site_aniso_U_12
_atom_site_aniso_U_13
_atom_site_aniso_U_23
Cl1 0.0478(19) 0.109(3) 0.064(3) -0.0071(19) -0.0069(16) -0.025(2)
F1 0.025(3) 0.023(3) 0.020(3) 0.0121(19) 0.0027(18) -0.0008(17)
F2 0.023(3) 0.016(2) 0.032(3) 0.0040(18) 0.0015(19) 0.0065(18)
N1 0.022(4) 0.015(3) 0.022(3) 0.009(3) 0.002(3) 0.005(3)
N2 0.020(4) 0.011(3) 0.022(4) 0.004(3) 0.006(3) 0.002(3)
C1 0.022(4) 0.018(4) 0.022(4) 0.010(3) 0.007(3) 0.009(3)
C2 0.025(4) 0.026(4) 0.020(4) 0.013(4) 0.006(3) 0.006(3)
C3 0.019(4) 0.019(4) 0.017(4) 0.005(3) 0.003(3) 0.001(3)
C4 0.021(4) 0.017(4) 0.018(4) 0.006(3) 0.003(3) 0.001(3)
C5 0.017(4) 0.018(4) 0.020(4) 0.007(3) 0.004(3) 0.002(3)
C6 0.024(4) 0.013(4) 0.020(4) 0.006(3) 0.004(3) 0.003(3)
C7 0.016(4) 0.021(4) 0.016(4) 0.004(3) 0.002(3) 0.003(3)
C8 0.019(4) 0.015(4) 0.018(4) 0.003(3) 0.004(3) 0.003(3)
C9 0.023(4) 0.017(4) 0.021(4) 0.007(3) 0.005(3) 0.002(3)
C10 0.017(4) 0.017(4) 0.017(4) 0.005(3) -0.001(3) -0.000(3)
C11 0.025(5) 0.020(4) 0.030(5) 0.013(4) -0.005(4) -0.000(3)
C12 0.026(5) 0.027(4) 0.024(4) 0.011(4) -0.001(4) 0.005(3)
C13 0.045(6) 0.085(8) 0.025(5) 0.044(6) 0.007(5) 0.019(5)
C14 0.026(5) 0.023(4) 0.030(5) 0.007(4) 0.002(4) -0.000(4)
C15 0.077(8) 0.045(6) 0.018(5) 0.030(6) 0.001(5) -0.003(4)
C16 0.018(4) 0.021(4) 0.031(5) 0.005(3) -0.001(4) 0.002(3)
C17 0.028(5) 0.049(6) 0.043(6) 0.010(5) 0.007(5) -0.007(5)
C18 0.054(7) 0.077(8) 0.030(5) 0.046(7) -0.010(5) -0.013(5)
C19 0.066(8) 0.064(8) 0.042(6) 0.037(7) 0.023(6) 0.021(6)
C20 0.050(7) 0.041(6) 0.040(6) 0.015(5) 0.011(5) 0.013(5)
C21 0.035(5) 0.032(5) 0.034(5) 0.015(4) 0.011(4) 0.005(4)
C22 0.039(6) 0.049(6) 0.025(5) 0.014(5) 0.004(4) 0.003(4)
C23 0.059(7) 0.052(6) 0.026(5) 0.028(6) 0.007(5) 0.004(5)
C24 0.051(7) 0.049(6) 0.044(6) 0.021(5) 0.018(5) 0.014(5)
C25 0.039(6) 0.050(6) 0.049(7) 0.012(5) 0.014(5) 0.015(5)
C26 0.035(5) 0.043(6) 0.030(5) 0.019(5) 0.004(4) -0.004(4)
B1 0.025(5) 0.012(4) 0.017(4) 0.009(3) 0.007(4) 0.003(3)

loop_
_atom_type_symbol
_atom_type_description
_atom_type_scat_dispersion_real
_atom_type_scat_dispersion_imag
_atom_type_scat_source
C C 0.0033 0.0016
;
International Tables for Crystallography
(1992, Vol. C, Tables 4.2.6.8 and 6.1.1.4)
;
H H 0.0000 0.0000
;
International Tables for Crystallography
(1992, Vol. C, Table 6.1.1.4)
;
B B 0.0013 0.0007
;
International Tables for Crystallography
(1992, Vol. C, Tables 4.2.6.8 and 6.1.1.4)
;
F F 0.0171 0.0103
;
International Tables for Crystallography
(1992, Vol. C, Tables 4.2.6.8 and 6.1.1.4)
;
N N 0.0061 0.0033
;
International Tables for Crystallography
(1992, Vol. C, Tables 4.2.6.8 and 6.1.1.4)
;
Cl Cl 0.1484 0.1585
;
International Tables for Crystallography
(1992, Vol. C, Tables 4.2.6.8 and 6.1.1.4)
;

loop_
_geom_angle_atom_site_label_1
_geom_angle_atom_site_label_2
_geom_angle_atom_site_label_3
_geom_angle
_geom_angle_publ_flag
_geom_angle_site_symmetry_1
_geom_angle_site_symmetry_3
C1 N1 C4 107.2(6) yes . .
C1 N1 B1 127.7(7) yes . .
C4 N1 B1 125.0(7) yes . .
C6 N2 C9 110.3(7) yes . .
C6 N2 B1 123.3(6) yes . .
C9 N2 B1 126.4(6) yes . .
N1 C1 C2 109.9(7) yes . .
N1 C1 C11 121.3(6) yes . .
C2 C1 C11 128.8(8) yes . .
C1 C2 C3 107.7(7) yes . .
C1 C2 C12 125.1(8) yes . .
C3 C2 C12 127.2(7) yes . .
C2 C3 C4 106.9(6) yes . .
C2 C3 C14 128.6(7) yes . .
C4 C3 C14 124.5(8) yes . .
N1 C4 C3 108.3(7) yes . .
N1 C4 C5 120.5(6) yes . .
C3 C4 C5 131.2(7) yes . .
C4 C5 C6 122.0(7) yes . .
N2 C6 C5 121.2(8) yes . .
N2 C6 C7 107.1(6) yes . .
C5 C6 C7 131.8(7) yes . .
C6 C7 C8 106.4(7) yes . .
C6 C7 C10 131.9(6) yes . .
C8 C7 C10 121.7(8) yes . .
C7 C8 C9 106.0(7) yes . .
C7 C8 C10 122.5(7) yes . 2_565
C9 C8 C10 131.5(6) yes . 2_565
N2 C9 C8 110.2(6) yes . .
N2 C9 C16 123.2(8) yes . .
C8 C9 C16 126.6(7) yes . .
C7 C10 C8 115.8(6) yes . 2_565
C2 C12 C13 114.1(8) yes . .
C3 C14 C15 114.9(8) yes . .
Cl1 C17 C18 118.6(8) yes . .
Cl1 C17 C26 117.2(8) yes . .
C18 C17 C26 124.3(9) yes . .
C17 C18 C19 116.3(10) yes . .
C18 C19 C20 123.0(12) yes . .
C19 C20 C21 121.6(9) yes . .
C20 C21 C22 122.1(8) yes . .
C20 C21 C26 118.2(9) yes . .
C22 C21 C26 119.7(9) yes . .
C21 C22 C23 120.7(9) yes . .
C22 C23 C24 120.6(9) yes . .
C23 C24 C25 120.2(11) yes . .
C24 C25 C26 120.2(9) yes . .
C17 C26 C21 116.5(9) yes . .
C17 C26 C25 124.9(9) yes . .
C21 C26 C25 118.5(9) yes . .
F1 B1 F2 109.4(6) yes . .
F1 B1 N1 111.6(7) yes . .
F1 B1 N2 108.0(7) yes . .
F2 B1 N1 111.8(7) yes . .
F2 B1 N2 108.0(7) yes . .
N1 B1 N2 107.9(6) yes . .
C4 C5 H5 119.013 no . .
C6 C5 H5 119.008 no . .
C7 C10 H10 122.094 no . .
C8 C10 H10 122.098 no 2_565 .
C1 C11 H11A 109.476 no . .
C1 C11 H11B 109.471 no . .
C1 C11 H11C 109.472 no . .
H11A C11 H11B 109.467 no . .
H11A C11 H11C 109.467 no . .
H11B C11 H11C 109.474 no . .
C2 C12 H12A 108.728 no . .
C2 C12 H12B 108.730 no . .
C13 C12 H12A 108.720 no . .
C13 C12 H12B 108.722 no . .
H12A C12 H12B 107.637 no . .
C12 C13 H13A 109.473 no . .
C12 C13 H13B 109.473 no . .
C12 C13 H13C 109.477 no . .
H13A C13 H13B 109.471 no . .
H13A C13 H13C 109.468 no . .
H13B C13 H13C 109.466 no . .
C3 C14 H14A 108.539 no . .
C3 C14 H14B 108.540 no . .
C15 C14 H14A 108.545 no . .
C15 C14 H14B 108.540 no . .
H14A C14 H14B 107.532 no . .
C14 C15 H15A 109.468 no . .
C14 C15 H15B 109.473 no . .
C14 C15 H15C 109.471 no . .
H15A C15 H15B 109.474 no . .
H15A C15 H15C 109.471 no . .
H15B C15 H15C 109.470 no . .
C9 C16 H16A 109.467 no . .
C9 C16 H16B 109.472 no . .
C9 C16 H16C 109.473 no . .
H16A C16 H16B 109.476 no . .
H16A C16 H16C 109.471 no . .
H16B C16 H16C 109.468 no . .
C17 C18 H18 121.830 no . .
C19 C18 H18 121.834 no . .
C18 C19 H19 118.497 no . .
C20 C19 H19 118.498 no . .
C19 C20 H20 119.187 no . .
C21 C20 H20 119.190 no . .
C21 C22 H22 119.625 no . .
C23 C22 H22 119.632 no . .
C22 C23 H23 119.713 no . .
C24 C23 H23 119.709 no . .
C23 C24 H24 119.920 no . .
C25 C24 H24 119.919 no . .
C24 C25 H25 119.878 no . .
C26 C25 H25 119.873 no . .

loop_
_geom_bond_atom_site_label_1
_geom_bond_atom_site_label_2
_geom_bond_distance
_geom_bond_publ_flag
_geom_bond_site_symmetry_2
Cl1 C17 1.780(10) yes .
F1 B1 1.408(10) yes .
F2 B1 1.409(9) yes .
N1 C1 1.364(11) yes .
N1 C4 1.406(10) yes .
N1 B1 1.522(10) yes .
N2 C6 1.412(9) yes .
N2 C9 1.331(10) yes .
N2 B1 1.576(12) yes .
C1 C2 1.401(9) yes .
C1 C11 1.499(12) yes .
C2 C3 1.393(13) yes .
C2 C12 1.525(13) yes .
C3 C4 1.418(10) yes .
C3 C14 1.514(10) yes .
C4 C5 1.393(12) yes .
C5 C6 1.368(10) yes .
C6 C7 1.457(12) yes .
C7 C8 1.442(9) yes .
C7 C10 1.383(12) yes .
C8 C9 1.446(12) yes .
C8 C10 1.385(11) yes 2_565
C9 C16 1.500(10) yes .
C12 C13 1.508(14) yes .
C14 C15 1.488(13) yes .
C17 C18 1.397(17) yes .
C17 C26 1.421(14) yes .
C18 C19 1.336(15) yes .
C19 C20 1.357(15) yes .
C20 C21 1.419(15) yes .
C21 C22 1.426(13) yes .
C21 C26 1.392(12) yes .
C22 C23 1.356(15) yes .
C23 C24 1.403(14) yes .
C24 C25 1.378(16) yes .
C25 C26 1.440(16) yes .
C5 H5 0.950 no .
C10 H10 0.950 no .
C11 H11A 0.980 no .
C11 H11B 0.980 no .
C11 H11C 0.980 no .
C12 H12A 0.990 no .
C12 H12B 0.990 no .
C13 H13A 0.980 no .
C13 H13B 0.980 no .
C13 H13C 0.980 no .
C14 H14A 0.990 no .
C14 H14B 0.990 no .
C15 H15A 0.980 no .
C15 H15B 0.980 no .
C15 H15C 0.980 no .
C16 H16A 0.980 no .
C16 H16B 0.980 no .
C16 H16C 0.980 no .
C18 H18 0.950 no .
C19 H19 0.950 no .
C20 H20 0.950 no .
C22 H22 0.950 no .
C23 H23 0.950 no .
C24 H24 0.950 no .
C25 H25 0.950 no .

loop_
_geom_contact_atom_site_label_1
_geom_contact_atom_site_label_2
_geom_contact_distance
_geom_contact_publ_flag
_geom_contact_site_symmetry_2
Cl1 C25 3.085(12) no .
F1 C1 3.139(9) no .
F1 C4 3.523(8) no .
F1 C6 3.525(9) no .
F1 C9 3.072(10) no .
F1 C11 3.239(10) no .
F1 C16 3.170(10) no .
F2 C1 3.124(9) no .
F2 C4 3.575(8) no .
F2 C6 3.565(9) no .
F2 C9 3.032(10) no .
F2 C11 3.160(10) no .
F2 C16 3.066(10) no .
N1 C6 2.832(12) no .
N2 C4 2.837(9) no .
C1 C5 3.550(13) no .
C1 C13 3.455(13) no .
C2 C15 3.380(13) no .
C3 C13 3.490(16) no .
C4 C15 3.523(11) no .
C5 C9 3.539(9) no .
C5 C10 3.291(12) no .
C5 C14 3.198(11) no .
C5 B1 2.988(11) no .
C7 C7 2.761(12) no 2_565
C8 C8 2.745(11) no 2_565
C10 C10 2.913(9) no 2_565
C10 C16 3.263(12) no 2_565
C11 C12 3.219(10) no .
C11 B1 3.075(14) no .
C12 C14 3.260(14) no .
C16 B1 3.088(12) no .
C17 C20 2.697(13) no .
C18 C21 2.830(14) no .
C19 C26 2.789(16) no .
C21 C24 2.800(16) no .
C22 C25 2.786(14) no .
C23 C26 2.809(14) no .
F1 C5 3.407(9) no 2_665
F1 C10 3.462(8) no 2_665
F1 C11 3.575(9) no 2_655
F1 C18 3.401(11) no 1_554
F2 C11 3.229(9) no 2_655
F2 C23 3.268(12) no .
F2 C24 3.528(12) no .
N1 C7 3.555(10) no 2_665
N1 C10 3.520(10) no 2_665
N1 C24 3.539(14) no .
N2 C5 3.455(10) no 2_665
C1 C8 3.594(11) no 1_655
C1 C10 3.387(11) no 2_665
C2 C8 3.592(11) no 1_655
C3 C7 3.522(11) no 2_665
C3 C8 3.395(11) no 2_665
C4 C6 3.424(11) no 2_665
C4 C7 3.391(11) no 2_665
C5 F1 3.407(9) no 2_665
C5 N2 3.455(10) no 2_665
C5 C5 3.596(11) no 2_665
C5 C6 3.373(11) no 2_665
C6 C4 3.424(11) no 2_665
C6 C5 3.373(11) no 2_665
C7 N1 3.555(10) no 2_665
C7 C3 3.522(11) no 2_665
C7 C4 3.391(11) no 2_665
C7 C12 3.459(12) no 1_455
C8 C1 3.594(11) no 1_455
C8 C2 3.592(11) no 1_455
C8 C3 3.395(11) no 2_665
C8 C14 3.578(12) no 2_665
C9 C14 3.583(12) no 2_665
C10 F1 3.462(8) no 2_665
C10 N1 3.520(10) no 2_665
C10 C1 3.387(11) no 2_665
C11 F1 3.575(9) no 2_655
C11 F2 3.229(9) no 2_655
C12 C7 3.459(12) no 1_655
C14 C8 3.578(12) no 2_665
C14 C9 3.583(12) no 2_665
C15 C17 3.582(18) no 2_666
C17 C15 3.582(18) no 2_666
C17 C21 3.556(16) no 2_656
C18 F1 3.401(11) no 1_556
C20 C26 3.571(17) no 2_656
C21 C17 3.556(16) no 2_656
C23 F2 3.268(12) no .
C24 F2 3.528(12) no .
C24 N1 3.539(14) no .
C26 C20 3.571(17) no 2_656
Cl1 H18 2.8510 no .
Cl1 H25 2.6941 no .
F1 H11A 3.4523 no .
F1 H11C 2.6857 no .
F1 H16A 2.5965 no .
F1 H16C 3.4252 no .
F2 H11A 2.7324 no .
F2 H11C 3.1737 no .
F2 H16A 3.0653 no .
F2 H16C 2.6634 no .
N1 H5 3.2808 no .
N1 H11A 2.7758 no .
N1 H11B 3.2835 no .
N1 H11C 2.7229 no .
N2 H5 3.2726 no .
N2 H16A 2.7153 no .
N2 H16B 3.2659 no .
N2 H16C 2.7994 no .
C1 H12A 2.7130 no .
C1 H12B 3.3204 no .
C1 H13C 3.3124 no .
C2 H11A 3.1910 no .
C2 H11B 2.7102 no .
C2 H11C 3.2454 no .
C2 H13A 2.7084 no .
C2 H13B 3.3756 no .
C2 H13C 2.7880 no .
C2 H14A 2.8073 no .
C2 H14B 3.3579 no .
C2 H15C 3.2200 no .
C3 H5 2.7975 no .
C3 H12A 3.3221 no .
C3 H12B 2.7376 no .
C3 H13A 3.2898 no .
C3 H15A 2.6962 no .
C3 H15B 3.3584 no .
C3 H15C 2.7772 no .
C4 H14A 3.2868 no .
C4 H14B 2.6701 no .
C4 H15A 3.3478 no .
C5 H10 3.1662 no .
C5 H14B 2.8356 no .
C6 H10 2.8740 no .
C7 H5 2.8108 no .
C7 H10 3.3439 no 2_565
C8 H10 3.3359 no .
C8 H16A 3.2806 no .
C8 H16B 2.7033 no .
C8 H16C 3.1968 no .
C9 H10 2.8621 no 2_565
C10 H5 3.1076 no .
C10 H16B 2.8918 no 2_565
C11 H12A 2.9072 no .
C11 H13C 3.4153 no .
C12 H11B 2.8077 no .
C12 H14A 3.0517 no .
C12 H15C 3.2424 no .
C13 H11B 3.3714 no .
C13 H15C 3.0591 no .
C14 H5 2.9531 no .
C14 H12B 2.9534 no .
C14 H13A 3.4887 no .
C15 H12B 3.5211 no .
C15 H13A 3.0922 no .
C16 H10 3.0819 no 2_565
C17 H19 3.1867 no .
C17 H25 2.7476 no .
C18 H20 3.2079 no .
C20 H18 3.2278 no .
C20 H22 2.6768 no .
C21 H19 3.2711 no .
C21 H23 3.2768 no .
C21 H25 3.2916 no .
C22 H20 2.6685 no .
C22 H24 3.2487 no .
C23 H25 3.2687 no .
C24 H22 3.2536 no .
C25 H23 3.2640 no .
C26 H18 3.3466 no .
C26 H20 3.2677 no .
C26 H22 3.2893 no .
C26 H24 3.3045 no .
B1 H11A 3.0879 no .
B1 H11C 2.9516 no .
B1 H16A 2.9425 no .
B1 H16C 3.1289 no .
H5 H10 2.7160 no .
H5 H14B 2.3488 no .
H5 H15A 3.3713 no .
H10 H16B 2.4561 no 2_565
H11A H13C 3.5312 no .
H11B H12A 2.2832 no .
H11B H13C 2.9108 no .
H11C H12A 3.4765 no .
H12A H13A 2.8451 no .
H12A H13B 2.3684 no .
H12A H13C 2.3228 no .
H12B H13A 2.3863 no .
H12B H13B 2.3065 no .
H12B H13C 2.8435 no .
H12B H14A 2.4692 no .
H12B H15C 3.0459 no .
H13A H14A 3.5457 no .
H13A H15A 3.4083 no .
H13A H15C 2.2378 no .
H13B H15C 3.5555 no .
H14A H15A 2.8283 no .
H14A H15B 2.3476 no .
H14A H15C 2.3017 no .
H14B H15A 2.3674 no .
H14B H15B 2.2834 no .
H14B H15C 2.8265 no .
H18 H19 2.2902 no .
H19 H20 2.2736 no .
H20 H22 2.5066 no .
H22 H23 2.2973 no .
H23 H24 2.3479 no .
H24 H25 2.3253 no .
Cl1 H5 3.2046 no 2_666
Cl1 H10 3.4045 no 2_666
Cl1 H12B 2.7401 no 2_766
Cl1 H14A 2.9501 no 2_766
Cl1 H15A 3.3693 no 2_666
Cl1 H15C 3.5571 no 2_766
F1 H5 2.7530 no 2_665
F1 H10 2.8249 no 2_665
F1 H11A 2.9062 no 2_655
F1 H11C 3.5838 no 2_655
F1 H14B 3.5513 no 2_665
F1 H18 2.5390 no 1_554
F2 H11A 3.1687 no 2_655
F2 H11B 3.3490 no 2_655
F2 H11C 2.6696 no 2_655
F2 H16B 3.4489 no 2_555
F2 H16C 2.9911 no 2_555
F2 H23 2.5260 no .
F2 H24 3.0638 no .
N1 H10 3.5073 no 2_665
N1 H24 2.6428 no .
N2 H5 3.3251 no 2_665
N2 H12A 3.1602 no 1_455
N2 H14B 3.5784 no 2_665
C1 H10 3.4993 no 2_665
C1 H24 2.8376 no .
C2 H24 3.1555 no .
C3 H24 3.1835 no .
C4 H24 2.8600 no .
C5 H12B 3.5360 no 1_455
C5 H24 3.5505 no .
C6 H12A 3.0594 no 1_455
C6 H12B 3.2360 no 1_455
C7 H12A 3.1576 no 1_455
C7 H12B 3.0963 no 1_455
C8 H11C 3.5390 no 1_455
C8 H12A 3.2843 no 1_455
C8 H14A 3.2152 no 2_665
C8 H14B 3.4853 no 2_665
C9 H11B 3.4947 no 1_455
C9 H11C 3.4925 no 1_455
C9 H12A 3.2851 no 1_455
C9 H14A 3.3833 no 2_665
C9 H14B 3.1017 no 2_665
C10 H11C 3.3783 no 2_665
C10 H12B 3.2440 no 1_455
C10 H14A 3.1134 no 1_455
C11 H16A 3.5637 no 2_655
C11 H16C 3.3214 no 1_655
C11 H19 3.2577 no 2_656
C11 H24 3.5916 no .
C13 H15B 3.4339 no 2_766
C13 H15C 3.2250 no 2_766
C13 H19 3.2109 no 2_656
C13 H20 3.2731 no 2_656
C13 H25 3.4510 no .
C14 H16A 3.5329 no 2_665
C15 H13A 3.5259 no 2_766
C15 H13B 3.1448 no 2_766
C15 H25 3.5602 no .
C16 H11B 3.5288 no 1_455
C16 H11B 3.4530 no 2_655
C16 H11C 3.1980 no 1_455
C16 H14A 3.4621 no 2_665
C16 H14B 3.1956 no 2_665
C16 H16C 3.4864 no 2_555
C16 H22 3.4041 no 2_555
C16 H23 3.0184 no 2_555
C17 H14B 3.5025 no 2_666
C17 H15A 3.1729 no 2_666
C17 H15B 3.2071 no 2_666
C18 H5 3.4970 no 2_666
C18 H14B 3.2226 no 2_666
C18 H15B 3.5339 no 2_666
C18 H16A 3.5543 no 1_556
C19 H11A 3.5284 no 2_656
C19 H13C 2.9189 no 2_656
C19 H16A 3.4287 no 1_556
C19 H22 3.2599 no 2_556
C20 H13C 3.0860 no 2_656
C20 H15B 3.5050 no 2_666
C20 H20 3.3851 no 2_556
C20 H22 3.1974 no 2_556
C21 H15B 3.1936 no 2_666
C21 H20 3.3772 no 2_556
C22 H16B 3.3100 no 2_555
C22 H20 3.2357 no 2_556
C23 H13B 3.2393 no 1_455
C23 H13C 3.5028 no 1_455
C23 H16B 3.1691 no 2_555
C24 H11A 3.5904 no .
C24 H13B 3.1561 no 1_455
C25 H13A 3.5181 no .
C25 H13B 3.5192 no 1_455
C25 H15A 3.4561 no 2_666
C25 H15B 3.5848 no 2_666
C26 H15A 3.2727 no 2_666
C26 H15B 3.0265 no 2_666
B1 H5 3.4768 no 2_665
B1 H24 3.3175 no .
H5 Cl1 3.2046 no 2_666
H5 F1 2.7530 no 2_665
H5 N2 3.3251 no 2_665
H5 C18 3.4970 no 2_666
H5 B1 3.4768 no 2_665
H5 H12B 3.5482 no 1_455
H5 H18 3.0075 no 2_666
H10 Cl1 3.4045 no 2_666
H10 F1 2.8249 no 2_665
H10 N1 3.5073 no 2_665
H10 C1 3.4993 no 2_665
H10 H11C 3.0405 no 2_665
H10 H12B 3.3416 no 1_455
H10 H14A 3.0034 no 1_455
H10 H18 3.1322 no 2_666
H11A F1 2.9062 no 2_655
H11A F2 3.1687 no 2_655
H11A C19 3.5284 no 2_656
H11A C24 3.5904 no .
H11A H11C 3.3116 no 2_655
H11A H16A 3.3560 no 2_655
H11A H18 3.1587 no 2_656
H11A H19 2.8044 no 2_656
H11A H24 3.2385 no .
H11B F2 3.3490 no 2_655
H11B C9 3.4947 no 1_655
H11B C16 3.5288 no 1_655
H11B C16 3.4530 no 2_655
H11B H16A 3.0054 no 2_655
H11B H16C 2.9245 no 1_655
H11B H16C 3.0041 no 2_655
H11B H19 2.9123 no 2_656
H11B H23 3.5060 no 1_655
H11C F1 3.5838 no 2_655
H11C F2 2.6696 no 2_655
H11C C8 3.5390 no 1_655
H11C C9 3.4925 no 1_655
H11C C10 3.3783 no 2_665
H11C C16 3.1980 no 1_655
H11C H10 3.0405 no 2_665
H11C H11A 3.3116 no 2_655
H11C H16B 2.9431 no 1_655
H11C H16C 2.8182 no 1_655
H11C H16C 3.5806 no 2_655
H12A N2 3.1602 no 1_655
H12A C6 3.0594 no 1_655
H12A C7 3.1576 no 1_655
H12A C8 3.2843 no 1_655
H12A C9 3.2851 no 1_655
H12A H23 3.2786 no 1_655
H12A H24 3.5714 no 1_655
H12B Cl1 2.7401 no 2_766
H12B C5 3.5360 no 1_655
H12B C6 3.2360 no 1_655
H12B C7 3.0963 no 1_655
H12B C10 3.2440 no 1_655
H12B H5 3.5482 no 1_655
H12B H10 3.3416 no 1_655
H13A C15 3.5259 no 2_766
H13A C25 3.5181 no .
H13A H13A 3.4246 no 2_766
H13A H15B 3.3915 no 2_766
H13A H15C 2.8138 no 2_766
H13A H20 3.4330 no 2_656
H13A H25 2.7770 no .
H13B C15 3.1448 no 2_766
H13B C23 3.2393 no 1_655
H13B C24 3.1561 no 1_655
H13B C25 3.5192 no 1_655
H13B H15A 3.2971 no 2_766
H13B H15B 2.8490 no 2_766
H13B H15C 2.7861 no 2_766
H13B H20 3.3348 no 2_656
H13B H23 3.5371 no 1_655
H13B H24 3.3877 no 1_655
H13C C19 2.9189 no 2_656
H13C C20 3.0860 no 2_656
H13C C23 3.5028 no 1_655
H13C H15B 3.5395 no 2_766
H13C H19 2.2323 no 2_656
H13C H20 2.5836 no 2_656
H13C H23 3.5355 no 1_655
H13C H25 3.2687 no .
H14A Cl1 2.9501 no 2_766
H14A C8 3.2152 no 2_665
H14A C9 3.3833 no 2_665
H14A C10 3.1134 no 1_655
H14A C16 3.4621 no 2_665
H14A H10 3.0034 no 1_655
H14A H16A 3.3997 no 2_665
H14A H16B 3.0826 no 2_665
H14A H22 3.3434 no 1_665
H14B F1 3.5513 no 2_665
H14B N2 3.5784 no 2_665
H14B C8 3.4853 no 2_665
H14B C9 3.1017 no 2_665
H14B C16 3.1956 no 2_665
H14B C17 3.5025 no 2_666
H14B C18 3.2226 no 2_666
H14B H16A 2.7638 no 2_665
H14B H16B 3.2500 no 2_665
H14B H18 3.2223 no 2_666
H14B H22 3.5814 no 1_665
H15A Cl1 3.3693 no 2_666
H15A C17 3.1729 no 2_666
H15A C25 3.4561 no 2_666
H15A C26 3.2727 no 2_666
H15A H13B 3.2971 no 2_766
H15A H24 3.5761 no .
H15A H25 3.0582 no .
H15A H25 3.4283 no 2_666
H15B C13 3.4339 no 2_766
H15B C17 3.2071 no 2_666
H15B C18 3.5339 no 2_666
H15B C20 3.5050 no 2_666
H15B C21 3.1936 no 2_666
H15B C25 3.5848 no 2_666
H15B C26 3.0265 no 2_666
H15B H13A 3.3915 no 2_766
H15B H13B 2.8490 no 2_766
H15B H13C 3.5395 no 2_766
H15B H20 2.8556 no 1_665
H15B H22 3.2971 no 1_665
H15C Cl1 3.5571 no 2_766
H15C C13 3.2250 no 2_766
H15C H13A 2.8138 no 2_766
H15C H13B 2.7861 no 2_766
H15C H25 3.1752 no .
H16A C11 3.5637 no 2_655
H16A C14 3.5329 no 2_665
H16A C18 3.5543 no 1_554
H16A C19 3.4287 no 1_554
H16A H11A 3.3560 no 2_655
H16A H11B 3.0054 no 2_655
H16A H14A 3.3997 no 2_665
H16A H14B 2.7638 no 2_665
H16A H18 3.2620 no 1_554
H16A H19 2.9881 no 1_554
H16A H22 3.0962 no 2_555
H16A H23 3.0984 no 2_555
H16B F2 3.4489 no 2_555
H16B C22 3.3100 no 2_555
H16B C23 3.1691 no 2_555
H16B H11C 2.9431 no 1_455
H16B H14A 3.0826 no 2_665
H16B H14B 3.2500 no 2_665
H16B H22 2.8225 no 2_555
H16B H23 2.5187 no 2_555
H16C F2 2.9911 no 2_555
H16C C11 3.3214 no 1_455
H16C C16 3.4864 no 2_555
H16C H11B 2.9245 no 1_455
H16C H11B 3.0041 no 2_655
H16C H11C 2.8182 no 1_455
H16C H11C 3.5806 no 2_655
H16C H16C 2.5135 no 2_555
H16C H23 2.9538 no 2_555
H18 F1 2.5390 no 1_556
H18 H5 3.0075 no 2_666
H18 H10 3.1322 no 2_666
H18 H11A 3.1587 no 2_656
H18 H14B 3.2223 no 2_666
H18 H16A 3.2620 no 1_556
H19 C11 3.2577 no 2_656
H19 C13 3.2109 no 2_656
H19 H11A 2.8044 no 2_656
H19 H11B 2.9123 no 2_656
H19 H13C 2.2323 no 2_656
H19 H16A 2.9881 no 1_556
H19 H22 3.1306 no 2_556
H20 C13 3.2731 no 2_656
H20 C20 3.3851 no 2_556
H20 C21 3.3772 no 2_556
H20 C22 3.2357 no 2_556
H20 H13A 3.4330 no 2_656
H20 H13B 3.3348 no 2_656
H20 H13C 2.5836 no 2_656
H20 H15B 2.8556 no 1_445
H20 H20 3.2502 no 2_556
H20 H22 3.0508 no 2_556
H22 C16 3.4041 no 2_555
H22 C19 3.2599 no 2_556
H22 C20 3.1974 no 2_556
H22 H14A 3.3434 no 1_445
H22 H14B 3.5814 no 1_445
H22 H15B 3.2971 no 1_445
H22 H16A 3.0962 no 2_555
H22 H16B 2.8225 no 2_555
H22 H19 3.1306 no 2_556
H22 H20 3.0508 no 2_556
H23 F2 2.5260 no .
H23 C16 3.0184 no 2_555
H23 H11B 3.5060 no 1_455
H23 H12A 3.2786 no 1_455
H23 H13B 3.5371 no 1_455
H23 H13C 3.5355 no 1_455
H23 H16A 3.0984 no 2_555
H23 H16B 2.5187 no 2_555
H23 H16C 2.9538 no 2_555
H24 F2 3.0638 no .
H24 N1 2.6428 no .
H24 C1 2.8376 no .
H24 C2 3.1555 no .
H24 C3 3.1835 no .
H24 C4 2.8600 no .
H24 C5 3.5505 no .
H24 C11 3.5916 no .
H24 B1 3.3175 no .
H24 H11A 3.2385 no .
H24 H12A 3.5714 no 1_455
H24 H13B 3.3877 no 1_455
H24 H15A 3.5761 no .
H25 C13 3.4510 no .
H25 C15 3.5602 no .
H25 H13A 2.7770 no .
H25 H13C 3.2687 no .
H25 H15A 3.0582 no .
H25 H15A 3.4283 no 2_666
H25 H15C 3.1752 no .

loop_
_geom_torsion_atom_site_label_1
_geom_torsion_atom_site_label_2
_geom_torsion_atom_site_label_3
_geom_torsion_atom_site_label_4
_geom_torsion
_geom_torsion_publ_flag
_geom_torsion_site_symmetry_1
_geom_torsion_site_symmetry_3
_geom_torsion_site_symmetry_4
C1 N1 C4 C3 -0.1(8) no . . .
C1 N1 C4 C5 -179.6(6) no . . .
C4 N1 C1 C2 0.7(8) no . . .
C4 N1 C1 C11 179.6(6) no . . .
C1 N1 B1 F1 -62.7(10) no . . .
C1 N1 B1 F2 60.2(10) no . . .
C1 N1 B1 N2 178.8(7) no . . .
B1 N1 C1 C2 178.4(7) no . . .
B1 N1 C1 C11 -2.6(12) no . . .
C4 N1 B1 F1 114.7(8) no . . .
C4 N1 B1 F2 -122.4(8) no . . .
C4 N1 B1 N2 -3.8(10) no . . .
B1 N1 C4 C3 -177.9(6) no . . .
B1 N1 C4 C5 2.6(11) no . . .
C6 N2 C9 C8 -0.1(9) no . . .
C6 N2 C9 C16 -179.3(6) no . . .
C9 N2 C6 C5 179.3(7) no . . .
C9 N2 C6 C7 -0.8(8) no . . .
C6 N2 B1 F1 -117.9(7) no . . .
C6 N2 B1 F2 123.9(7) no . . .
C6 N2 B1 N1 2.9(10) no . . .
B1 N2 C6 C5 -0.7(11) no . . .
B1 N2 C6 C7 179.2(6) no . . .
C9 N2 B1 F1 62.0(9) no . . .
C9 N2 B1 F2 -56.2(9) no . . .
C9 N2 B1 N1 -177.2(7) no . . .
B1 N2 C9 C8 180.0(6) no . . .
B1 N2 C9 C16 0.8(12) no . . .
N1 C1 C2 C3 -1.0(9) no . . .
N1 C1 C2 C12 -177.9(6) no . . .
C11 C1 C2 C3 -179.9(7) no . . .
C11 C1 C2 C12 3.2(13) no . . .
C1 C2 C3 C4 0.9(9) no . . .
C1 C2 C3 C14 179.0(7) no . . .
C1 C2 C12 C13 -90.8(9) no . . .
C3 C2 C12 C13 92.8(10) no . . .
C12 C2 C3 C4 177.8(7) no . . .
C12 C2 C3 C14 -4.2(13) no . . .
C2 C3 C4 N1 -0.6(9) no . . .
C2 C3 C4 C5 178.9(7) no . . .
C2 C3 C14 C15 -77.4(11) no . . .
C4 C3 C14 C15 100.3(9) no . . .
C14 C3 C4 N1 -178.7(7) no . . .
C14 C3 C4 C5 0.7(13) no . . .
N1 C4 C5 C6 0.2(11) no . . .
C3 C4 C5 C6 -179.2(7) no . . .
C4 C5 C6 N2 -1.0(12) no . . .
C4 C5 C6 C7 179.1(7) no . . .
N2 C6 C7 C8 1.3(8) no . . .
N2 C6 C7 C10 179.9(7) no . . .
C5 C6 C7 C8 -178.8(8) no . . .
C5 C6 C7 C10 -0.2(15) no . . .
C6 C7 C8 C9 -1.3(8) no . . .
C6 C7 C8 C10 178.8(6) no . . 2_565
C6 C7 C10 C8 -178.4(7) no . . 2_565
C8 C7 C10 C8 -0.1(11) no . . 2_565
C10 C7 C8 C9 179.9(7) no . . .
C10 C7 C8 C10 0.1(12) no . . 2_565
C7 C8 C9 N2 0.9(9) no . . .
C7 C8 C9 C16 -179.9(7) no . . .
C7 C8 C10 C7 -0.1(11) no . 2_565 2_565
C9 C8 C10 C7 -179.9(7) no . 2_565 2_565
C10 C8 C9 N2 -179.3(8) no 2_565 . .
C10 C8 C9 C16 -0.1(14) no 2_565 . .
Cl1 C17 C18 C19 -178.2(8) no . . .
Cl1 C17 C26 C21 177.8(7) no . . .
Cl1 C17 C26 C25 -3.2(15) no . . .
C18 C17 C26 C21 -2.5(17) no . . .
C18 C17 C26 C25 176.5(11) no . . .
C26 C17 C18 C19 2.1(19) no . . .
C17 C18 C19 C20 0(2) no . . .
C18 C19 C20 C21 -2(2) no . . .
C19 C20 C21 C22 -176.6(11) no . . .
C19 C20 C21 C26 1.4(17) no . . .
C20 C21 C22 C23 180.0(10) no . . .
C20 C21 C26 C17 0.6(15) no . . .
C20 C21 C26 C25 -178.4(9) no . . .
C22 C21 C26 C17 178.7(9) no . . .
C22 C21 C26 C25 -0.3(15) no . . .
C26 C21 C22 C23 2.0(16) no . . .
C21 C22 C23 C24 -2.6(18) no . . .
C22 C23 C24 C25 1.7(19) no . . .
C23 C24 C25 C26 -0.0(18) no . . .
C24 C25 C26 C17 -179.6(11) no . . .
C24 C25 C26 C21 -0.6(17) no . . .
